data_1508207
loop_
_publ_author_name
'Scheibel, Markus G.'
'Askevold, Bjorn'
'Heinemann, Frank W.'
'Reijerse, Edward J.'
'de Bruin, Bas'
'Schneider, Sven'

_publ_section_title
;
 Closed-shell and open-shell square-planar iridium nitrido complexes.
;
_journal_issue 7
_journal_name_full 'Nature chemistry'
_journal_page_first 552
_journal_page_last 558
_journal_paper_doi 10.1038/nchem.1368
_journal_volume 4
_journal_year 2012
_chemical_formula_moiety 'C40 H80 Ir2 N4 P4'
_chemical_formula_sum 'C40 H80 Ir2 N4 P4'
_chemical_formula_weight 1125.36
_chemical_name_systematic
; 
 ? 
;
_space_group_IT_number 2
_symmetry_cell_setting triclinic
_symmetry_space_group_name_Hall '-P 1'
_symmetry_space_group_name_H-M 'P -1'
_atom_sites_solution_hydrogens geom
_atom_sites_solution_primary direct
_atom_sites_solution_secondary difmap
_audit_creation_method SHELXL-97
_cell_angle_alpha 79.173(2)
_cell_angle_beta 89.524(2)
_cell_angle_gamma 68.544(2)
_cell_formula_units_Z 2
_cell_length_a 11.5257(10)
_cell_length_b 13.0336(11)
_cell_length_c 17.1075(14)
_cell_measurement_reflns_used 9957
_cell_measurement_temperature 100(2)
_cell_measurement_theta_max 29.55
_cell_measurement_theta_min 2.68
_cell_volume 2344.1(3)
_computing_cell_refinement 'Bruker SAINT'
_computing_data_collection 'Bruker APEX2'
_computing_data_reduction 'Bruker SAINT'
_computing_molecular_graphics 'SHELXTL 6.12 (Bruker AXS, 2002)'
_computing_publication_material 'SHELXTL 6.12 (Bruker AXS, 2002)'
_computing_structure_refinement 'SHELXTL 6.12 (Bruker AXS, 2002)'
_computing_structure_solution 'SHELXTL 6.12 (Bruker AXS, 2002)'
_diffrn_ambient_temperature 100(2)
_diffrn_detector_area_resol_mean 83.33
_diffrn_measured_fraction_theta_full 0.999
_diffrn_measured_fraction_theta_max 0.999
_diffrn_measurement_device_type 'Bruker Kappa APEX II CCD area detector'
_diffrn_measurement_method 'phi and omega scans'
_diffrn_radiation_monochromator 'Quazar focussing montel optics'
_diffrn_radiation_source 'ImuS micro-focus tube'
_diffrn_radiation_type MoK\a
_diffrn_radiation_wavelength 0.71073
_diffrn_reflns_av_R_equivalents 0.0373
_diffrn_reflns_av_sigmaI/netI 0.0390
_diffrn_reflns_limit_h_max 15
_diffrn_reflns_limit_h_min -15
_diffrn_reflns_limit_k_max 17
_diffrn_reflns_limit_k_min -17
_diffrn_reflns_limit_l_max 23
_diffrn_reflns_limit_l_min -22
_diffrn_reflns_number 41721
_diffrn_reflns_theta_full 28.70
_diffrn_reflns_theta_max 28.70
_diffrn_reflns_theta_min 2.26
_exptl_absorpt_coefficient_mu 5.838
_exptl_absorpt_correction_T_max 0.746
_exptl_absorpt_correction_T_min 0.633
_exptl_absorpt_correction_type multi-scan
_exptl_absorpt_process_details 'SADABS, Bruker-AXS, 2009'
_exptl_crystal_colour orange-brown
_exptl_crystal_density_diffrn 1.594
_exptl_crystal_density_method 'not measured'
_exptl_crystal_description block
_exptl_crystal_F_000 1124
_exptl_crystal_size_max 0.14
_exptl_crystal_size_mid 0.10
_exptl_crystal_size_min 0.08
_refine_diff_density_max 1.160
_refine_diff_density_min -0.989
_refine_diff_density_rms 0.131
_refine_ls_extinction_method none
_refine_ls_goodness_of_fit_ref 1.025
_refine_ls_hydrogen_treatment constr
_refine_ls_matrix_type full
_refine_ls_number_parameters 475
_refine_ls_number_reflns 12123
_refine_ls_number_restraints 0
_refine_ls_restrained_S_all 1.025
_refine_ls_R_factor_all 0.0360
_refine_ls_R_factor_gt 0.0249
_refine_ls_shift/su_max 0.002
_refine_ls_shift/su_mean 0.000
_refine_ls_structure_factor_coef Fsqd
_refine_ls_weighting_details 'calc w=1/[\s^2^(Fo^2^)+(0.0207P)^2^+1.1110P] where P=(Fo^2^+2Fc^2^)/3'
_refine_ls_weighting_scheme calc
_refine_ls_wR_factor_gt 0.0501
_refine_ls_wR_factor_ref 0.0539
_reflns_number_gt 9965
_reflns_number_total 12123
_reflns_threshold_expression >2sigma(I)
_cod_data_source_file nchem.1368-s3.cif
_cod_data_source_block msb1203
_cod_original_sg_symbol_Hall -P1
_cod_original_sg_symbol_H-M P-1
_cod_database_code 1508207

loop_
_symmetry_equiv_pos_as_xyz
'x, y, z'
'-x, -y, -z'

loop_
_atom_site_label
_atom_site_type_symbol
_atom_site_fract_x
_atom_site_fract_y
_atom_site_fract_z
_atom_site_U_iso_or_equiv
_atom_site_adp_type
_atom_site_occupancy
_atom_site_symmetry_multiplicity
_atom_site_calc_flag
_atom_site_refinement_flags
Ir1 Ir 0.164890(11) 0.188061(10) 0.191770(6) 0.01274(3) Uani 1 1 d .
Ir2 Ir 0.214866(11) 0.470430(10) 0.335790(6) 0.01276(3) Uani 1 1 d .
P1 P 0.35262(8) 0.14015(7) 0.13148(5) 0.01596(17) Uani 1 1 d .
P2 P -0.02451(8) 0.18386(7) 0.23868(5) 0.01642(17) Uani 1 1 d .
P3 P 0.30432(8) 0.35689(7) 0.45924(5) 0.01436(16) Uani 1 1 d .
P4 P 0.14331(8) 0.62862(7) 0.23185(5) 0.01632(17) Uani 1 1 d .
N1 N 0.1315(3) 0.0942(2) 0.11807(15) 0.0174(6) Uani 1 1 d .
N2 N 0.1934(2) 0.5923(2) 0.39973(15) 0.0164(6) Uani 1 1 d .
N3 N 0.1941(2) 0.2899(2) 0.25125(14) 0.0154(5) Uani 1 1 d .
N4 N 0.2099(2) 0.3554(2) 0.28057(15) 0.0159(5) Uani 1 1 d .
C1 C 0.2174(3) 0.0515(3) 0.06454(18) 0.0185(7) Uani 1 1 d .
H1 H 0.1979 0.0110 0.0293 0.022 Uiso 1 1 calc R
C2 C 0.3277(3) 0.0649(3) 0.06024(18) 0.0187(7) Uani 1 1 d .
H2 H 0.3867 0.0370 0.0229 0.022 Uiso 1 1 calc R
C3 C 0.0236(3) 0.0739(3) 0.11895(19) 0.0220(7) Uani 1 1 d .
H3 H 0.0092 0.0335 0.0817 0.026 Uiso 1 1 calc R
C4 C -0.0637(3) 0.1096(3) 0.1714(2) 0.0246(8) Uani 1 1 d .
H4 H -0.1395 0.0964 0.1725 0.029 Uiso 1 1 calc R
C5 C 0.4876(3) 0.0348(3) 0.20014(19) 0.0225(7) Uani 1 1 d .
C6 C 0.6137(3) -0.0016(3) 0.1617(2) 0.0336(9) Uani 1 1 d .
H6A H 0.6766 -0.0622 0.1993 0.050 Uiso 1 1 calc R
H6B H 0.6402 0.0626 0.1482 0.050 Uiso 1 1 calc R
H6C H 0.6048 -0.0285 0.1132 0.050 Uiso 1 1 calc R
C7 C 0.4536(4) -0.0689(3) 0.2266(2) 0.0308(9) Uani 1 1 d .
H7A H 0.4511 -0.1031 0.1805 0.046 Uiso 1 1 calc R
H7B H 0.3714 -0.0466 0.2488 0.046 Uiso 1 1 calc R
H7C H 0.5164 -0.1235 0.2672 0.046 Uiso 1 1 calc R
C8 C 0.4996(4) 0.0835(3) 0.2734(2) 0.0311(9) Uani 1 1 d .
H8A H 0.5671 0.0277 0.3106 0.047 Uiso 1 1 calc R
H8B H 0.4209 0.1024 0.2998 0.047 Uiso 1 1 calc R
H8C H 0.5185 0.1515 0.2565 0.047 Uiso 1 1 calc R
C9 C 0.3957(3) 0.2543(3) 0.06946(19) 0.0218(7) Uani 1 1 d .
C10 C 0.4566(4) 0.3071(3) 0.1215(2) 0.0298(8) Uani 1 1 d .
H10A H 0.4634 0.3752 0.0895 0.045 Uiso 1 1 calc R
H10B H 0.5402 0.2532 0.1418 0.045 Uiso 1 1 calc R
H10C H 0.4053 0.3267 0.1663 0.045 Uiso 1 1 calc R
C11 C 0.2710(3) 0.3415(3) 0.0303(2) 0.0252(8) Uani 1 1 d .
H11A H 0.2161 0.3704 0.0716 0.038 Uiso 1 1 calc R
H11B H 0.2313 0.3063 -0.0012 0.038 Uiso 1 1 calc R
H11C H 0.2857 0.4037 -0.0047 0.038 Uiso 1 1 calc R
C12 C 0.4810(4) 0.2160(3) 0.0029(2) 0.0349(9) Uani 1 1 d .
H12A H 0.4973 0.2801 -0.0280 0.052 Uiso 1 1 calc R
H12B H 0.4401 0.1863 -0.0323 0.052 Uiso 1 1 calc R
H12C H 0.5601 0.1571 0.0264 0.052 Uiso 1 1 calc R
C13 C -0.0172(3) 0.0918(3) 0.34003(19) 0.0179(7) Uani 1 1 d .
C14 C 0.1163(3) 0.0039(3) 0.3531(2) 0.0237(7) Uani 1 1 d .
H14A H 0.1756 0.0416 0.3542 0.036 Uiso 1 1 calc R
H14B H 0.1335 -0.0378 0.3096 0.036 Uiso 1 1 calc R
H14C H 0.1250 -0.0485 0.4040 0.036 Uiso 1 1 calc R
C15 C -0.1090(3) 0.0306(3) 0.3443(2) 0.0257(8) Uani 1 1 d .
H15A H -0.1010 -0.0156 0.3978 0.039 Uiso 1 1 calc R
H15B H -0.0901 -0.0178 0.3047 0.039 Uiso 1 1 calc R
H15C H -0.1946 0.0859 0.3332 0.039 Uiso 1 1 calc R
C16 C -0.0409(3) 0.1597(3) 0.40681(19) 0.0244(8) Uani 1 1 d .
H16A H -0.0153 0.1081 0.4586 0.037 Uiso 1 1 calc R
H16B H -0.1301 0.2059 0.4051 0.037 Uiso 1 1 calc R
H16C H 0.0075 0.2086 0.3993 0.037 Uiso 1 1 calc R
C17 C -0.1634(3) 0.3186(3) 0.2270(2) 0.0224(7) Uani 1 1 d .
C18 C -0.2853(3) 0.3017(3) 0.2491(2) 0.0318(9) Uani 1 1 d .
H18A H -0.3559 0.3736 0.2343 0.048 Uiso 1 1 calc R
H18B H -0.2817 0.2735 0.3067 0.048 Uiso 1 1 calc R
H18C H -0.2963 0.2471 0.2205 0.048 Uiso 1 1 calc R
C19 C -0.1422(3) 0.3993(3) 0.2752(2) 0.0282(8) Uani 1 1 d .
H19A H -0.2077 0.4741 0.2592 0.042 Uiso 1 1 calc R
H19B H -0.0604 0.4042 0.2650 0.042 Uiso 1 1 calc R
H19C H -0.1450 0.3711 0.3322 0.042 Uiso 1 1 calc R
C20 C -0.1763(3) 0.3725(3) 0.1376(2) 0.0316(9) Uani 1 1 d .
H20A H -0.1981 0.3256 0.1063 0.047 Uiso 1 1 calc R
H20B H -0.0969 0.3785 0.1214 0.047 Uiso 1 1 calc R
H20C H -0.2421 0.4477 0.1283 0.047 Uiso 1 1 calc R
C21 C 0.2171(3) 0.5657(3) 0.48142(19) 0.0199(7) Uani 1 1 d .
H21 H 0.1979 0.6248 0.5103 0.024 Uiso 1 1 calc R
C22 C 0.2666(3) 0.4588(3) 0.52138(19) 0.0201(7) Uani 1 1 d .
H22 H 0.2804 0.4391 0.5778 0.024 Uiso 1 1 calc R
C23 C 0.1437(3) 0.7042(3) 0.36453(19) 0.0195(7) Uani 1 1 d .
H23 H 0.1312 0.7588 0.3968 0.023 Uiso 1 1 calc R
C24 C 0.1124(3) 0.7390(3) 0.28632(19) 0.0191(7) Uani 1 1 d .
H24 H 0.0765 0.8163 0.2617 0.023 Uiso 1 1 calc R
C25 C 0.4813(3) 0.2975(3) 0.46858(19) 0.0212(7) Uani 1 1 d .
C26 C 0.5366(4) 0.1935(4) 0.4339(3) 0.0467(12) Uani 1 1 d .
H26A H 0.6271 0.1736 0.4320 0.070 Uiso 1 1 calc R
H26B H 0.4991 0.2078 0.3798 0.070 Uiso 1 1 calc R
H26C H 0.5197 0.1314 0.4673 0.070 Uiso 1 1 calc R
C27 C 0.5359(4) 0.2758(4) 0.5546(2) 0.0460(12) Uani 1 1 d .
H27A H 0.5165 0.2148 0.5876 0.069 Uiso 1 1 calc R
H27B H 0.4993 0.3444 0.5764 0.069 Uiso 1 1 calc R
H27C H 0.6268 0.2546 0.5547 0.069 Uiso 1 1 calc R
C28 C 0.5188(3) 0.3906(3) 0.4201(2) 0.0314(9) Uani 1 1 d .
H28A H 0.6100 0.3670 0.4239 0.047 Uiso 1 1 calc R
H28B H 0.4811 0.4596 0.4411 0.047 Uiso 1 1 calc R
H28C H 0.4892 0.4047 0.3641 0.047 Uiso 1 1 calc R
C29 C 0.2389(3) 0.2509(3) 0.50809(18) 0.0184(7) Uani 1 1 d .
C30 C 0.0983(3) 0.3166(3) 0.5072(2) 0.0256(8) Uani 1 1 d .
H30A H 0.0569 0.2651 0.5300 0.038 Uiso 1 1 calc R
H30B H 0.0648 0.3516 0.4521 0.038 Uiso 1 1 calc R
H30C H 0.0830 0.3750 0.5388 0.038 Uiso 1 1 calc R
C31 C 0.2627(3) 0.1561(3) 0.4612(2) 0.0265(8) Uani 1 1 d .
H31A H 0.3525 0.1120 0.4637 0.040 Uiso 1 1 calc R
H31B H 0.2318 0.1888 0.4054 0.040 Uiso 1 1 calc R
H31C H 0.2188 0.1070 0.4845 0.040 Uiso 1 1 calc R
C32 C 0.2907(4) 0.1972(4) 0.5943(2) 0.0414(11) Uani 1 1 d .
H32A H 0.2856 0.2563 0.6237 0.062 Uiso 1 1 calc R
H32B H 0.3781 0.1468 0.5947 0.062 Uiso 1 1 calc R
H32C H 0.2415 0.1542 0.6197 0.062 Uiso 1 1 calc R
C33 C 0.2627(3) 0.6528(3) 0.1622(2) 0.0238(8) Uani 1 1 d .
C34 C 0.3887(3) 0.5964(3) 0.2107(2) 0.0340(9) Uani 1 1 d .
H34A H 0.4538 0.6114 0.1788 0.051 Uiso 1 1 calc R
H34B H 0.4090 0.5150 0.2248 0.051 Uiso 1 1 calc R
H34C H 0.3838 0.6266 0.2594 0.051 Uiso 1 1 calc R
C35 C 0.2412(4) 0.7768(3) 0.1336(2) 0.0324(9) Uani 1 1 d .
H35A H 0.2453 0.8105 0.1796 0.049 Uiso 1 1 calc R
H35B H 0.1587 0.8158 0.1051 0.049 Uiso 1 1 calc R
H35C H 0.3058 0.7837 0.0977 0.049 Uiso 1 1 calc R
C36 C 0.2666(4) 0.5985(3) 0.0896(2) 0.0359(10) Uani 1 1 d .
H36A H 0.1933 0.6440 0.0531 0.054 Uiso 1 1 calc R
H36B H 0.2663 0.5226 0.1073 0.054 Uiso 1 1 calc R
H36C H 0.3427 0.5942 0.0622 0.054 Uiso 1 1 calc R
C37 C -0.0096(3) 0.6632(3) 0.1755(2) 0.0247(8) Uani 1 1 d .
C38 C -0.0563(4) 0.7772(3) 0.1171(2) 0.0345(9) Uani 1 1 d .
H38A H -0.0014 0.7742 0.0729 0.052 Uiso 1 1 calc R
H38B H -0.0558 0.8362 0.1450 0.052 Uiso 1 1 calc R
H38C H -0.1416 0.7940 0.0963 0.052 Uiso 1 1 calc R
C39 C -0.0038(4) 0.5695(3) 0.1312(2) 0.0309(9) Uani 1 1 d .
H39A H -0.0888 0.5776 0.1155 0.046 Uiso 1 1 calc R
H39B H 0.0381 0.4961 0.1663 0.046 Uiso 1 1 calc R
H39C H 0.0429 0.5750 0.0835 0.046 Uiso 1 1 calc R
C40 C -0.1039(3) 0.6689(3) 0.2404(2) 0.0327(9) Uani 1 1 d .
H40A H -0.1151 0.7340 0.2647 0.049 Uiso 1 1 calc R
H40B H -0.0724 0.5999 0.2814 0.049 Uiso 1 1 calc R
H40C H -0.1842 0.6765 0.2164 0.049 Uiso 1 1 calc R

loop_
_atom_site_aniso_label
_atom_site_aniso_U_11
_atom_site_aniso_U_22
_atom_site_aniso_U_33
_atom_site_aniso_U_23
_atom_site_aniso_U_13
_atom_site_aniso_U_12
Ir1 0.01352(6) 0.01200(6) 0.01353(6) -0.00364(5) 0.00109(4) -0.00516(5)
Ir2 0.01427(6) 0.01040(6) 0.01392(6) -0.00288(5) 0.00084(4) -0.00470(5)
P1 0.0158(4) 0.0162(4) 0.0155(4) -0.0043(3) 0.0019(3) -0.0049(3)
P2 0.0150(4) 0.0179(4) 0.0179(4) -0.0039(3) 0.0015(3) -0.0076(3)
P3 0.0140(4) 0.0151(4) 0.0147(4) -0.0037(3) 0.0010(3) -0.0058(3)
P4 0.0188(4) 0.0110(4) 0.0176(4) -0.0014(3) 0.0013(3) -0.0044(3)
N1 0.0223(15) 0.0152(14) 0.0165(12) -0.0044(11) 0.0012(11) -0.0086(12)
N2 0.0166(14) 0.0141(14) 0.0205(13) -0.0080(11) 0.0023(11) -0.0059(11)
N3 0.0166(14) 0.0149(13) 0.0141(12) -0.0017(11) 0.0013(10) -0.0055(11)
N4 0.0166(14) 0.0125(13) 0.0167(12) -0.0006(11) 0.0014(10) -0.0043(11)
C1 0.0265(18) 0.0148(16) 0.0140(14) -0.0034(12) -0.0005(13) -0.0070(14)
C2 0.0248(18) 0.0177(17) 0.0126(14) -0.0031(13) 0.0015(13) -0.0066(14)
C3 0.0263(19) 0.0242(19) 0.0193(15) -0.0060(14) -0.0022(14) -0.0127(15)
C4 0.0233(18) 0.030(2) 0.0261(17) -0.0099(15) 0.0029(14) -0.0148(16)
C5 0.0179(17) 0.0224(18) 0.0200(16) -0.0045(14) -0.0023(13) 0.0012(14)
C6 0.0204(19) 0.040(2) 0.0296(19) -0.0114(18) -0.0006(15) 0.0030(17)
C7 0.031(2) 0.026(2) 0.0259(18) 0.0008(16) -0.0063(16) -0.0013(17)
C8 0.026(2) 0.035(2) 0.0252(18) -0.0086(16) -0.0049(15) -0.0014(17)
C9 0.0213(18) 0.0243(19) 0.0224(16) -0.0065(14) 0.0096(14) -0.0108(15)
C10 0.028(2) 0.032(2) 0.036(2) -0.0096(17) 0.0042(16) -0.0173(17)
C11 0.032(2) 0.0177(18) 0.0231(17) 0.0000(14) 0.0005(15) -0.0074(15)
C12 0.041(2) 0.033(2) 0.034(2) -0.0072(18) 0.0183(18) -0.0177(19)
C13 0.0204(17) 0.0125(16) 0.0215(15) -0.0024(13) 0.0040(13) -0.0076(13)
C14 0.029(2) 0.0163(17) 0.0257(17) 0.0018(14) -0.0009(15) -0.0116(15)
C15 0.028(2) 0.0239(19) 0.0303(18) -0.0049(15) 0.0062(15) -0.0162(16)
C16 0.030(2) 0.0244(19) 0.0208(16) -0.0047(14) 0.0041(14) -0.0118(16)
C17 0.0159(17) 0.0212(18) 0.0264(17) -0.0029(14) 0.0011(14) -0.0037(14)
C18 0.0172(18) 0.034(2) 0.041(2) -0.0056(18) 0.0019(16) -0.0076(16)
C19 0.027(2) 0.0173(18) 0.036(2) -0.0037(16) 0.0057(16) -0.0048(15)
C20 0.025(2) 0.036(2) 0.0292(19) 0.0020(17) -0.0036(16) -0.0097(17)
C21 0.0168(16) 0.0236(18) 0.0224(16) -0.0113(14) 0.0018(13) -0.0077(14)
C22 0.0201(17) 0.0213(18) 0.0175(15) -0.0063(13) 0.0009(13) -0.0048(14)
C23 0.0193(17) 0.0144(16) 0.0279(17) -0.0093(14) 0.0061(14) -0.0073(14)
C24 0.0193(17) 0.0109(16) 0.0255(16) -0.0041(13) 0.0047(13) -0.0035(13)
C25 0.0152(16) 0.0245(19) 0.0224(16) -0.0010(14) -0.0002(13) -0.0073(14)
C26 0.024(2) 0.035(2) 0.087(4) -0.027(2) 0.020(2) -0.0110(19)
C27 0.022(2) 0.075(3) 0.029(2) 0.008(2) -0.0079(17) -0.012(2)
C28 0.0218(19) 0.032(2) 0.044(2) -0.0111(18) 0.0059(17) -0.0119(17)
C29 0.0169(16) 0.0233(18) 0.0163(15) -0.0028(13) 0.0011(12) -0.0095(14)
C30 0.0167(17) 0.030(2) 0.0358(19) -0.0110(16) 0.0115(15) -0.0126(15)
C31 0.0192(18) 0.0199(18) 0.041(2) -0.0049(16) 0.0050(16) -0.0093(15)
C32 0.052(3) 0.054(3) 0.0238(19) 0.0099(19) -0.0069(19) -0.035(2)
C33 0.0284(19) 0.0168(17) 0.0244(17) -0.0036(14) 0.0110(15) -0.0066(15)
C34 0.024(2) 0.028(2) 0.045(2) 0.0035(18) 0.0101(17) -0.0084(17)
C35 0.035(2) 0.0208(19) 0.040(2) -0.0035(17) 0.0139(18) -0.0103(17)
C36 0.052(3) 0.028(2) 0.031(2) -0.0115(17) 0.0173(19) -0.016(2)
C37 0.0265(19) 0.0157(17) 0.0267(17) 0.0005(14) -0.0084(15) -0.0037(15)
C38 0.036(2) 0.0205(19) 0.038(2) 0.0093(17) -0.0140(18) -0.0075(17)
C39 0.038(2) 0.025(2) 0.0282(19) 0.0000(16) -0.0093(17) -0.0127(17)
C40 0.0223(19) 0.025(2) 0.047(2) -0.0018(18) -0.0019(17) -0.0067(16)

loop_
_atom_type_symbol
_atom_type_description
_atom_type_scat_dispersion_real
_atom_type_scat_dispersion_imag
_atom_type_scat_source
C C 0.0033 0.0016 'International Tables Vol C Tables 4.2.6.8 and 6.1.1.4'
H H 0.0000 0.0000 'International Tables Vol C Tables 4.2.6.8 and 6.1.1.4'
N N 0.0061 0.0033 'International Tables Vol C Tables 4.2.6.8 and 6.1.1.4'
P P 0.1023 0.0942 'International Tables Vol C Tables 4.2.6.8 and 6.1.1.4'
Ir Ir -1.4442 7.9887 'International Tables Vol C Tables 4.2.6.8 and 6.1.1.4'

loop_
_geom_angle_atom_site_label_1
_geom_angle_atom_site_label_2
_geom_angle_atom_site_label_3
_geom_angle
N3 Ir1 N1 173.64(10)
N3 Ir1 P1 96.88(8)
N1 Ir1 P1 81.26(8)
N3 Ir1 P2 101.28(8)
N1 Ir1 P2 81.22(8)
P1 Ir1 P2 161.11(3)
N4 Ir2 N2 170.98(11)
N4 Ir2 P3 99.06(8)
N2 Ir2 P3 80.70(8)
N4 Ir2 P4 100.33(8)
N2 Ir2 P4 80.87(8)
P3 Ir2 P4 160.09(3)
C2 P1 C9 103.64(15)
C2 P1 C5 104.92(15)
C9 P1 C5 112.02(16)
C2 P1 Ir1 101.88(11)
C9 P1 Ir1 119.18(11)
C5 P1 Ir1 113.05(11)
C4 P2 C17 103.75(16)
C4 P2 C13 103.05(15)
C17 P2 C13 110.42(15)
C4 P2 Ir1 100.75(12)
C17 P2 Ir1 119.12(11)
C13 P2 Ir1 116.82(11)
C22 P3 C29 104.64(15)
C22 P3 C25 102.44(15)
C29 P3 C25 111.57(15)
C22 P3 Ir2 101.08(11)
C29 P3 Ir2 119.23(10)
C25 P3 Ir2 115.08(11)
C24 P4 C37 103.82(16)
C24 P4 C33 102.29(15)
C37 P4 C33 110.87(16)
C24 P4 Ir2 100.73(11)
C37 P4 Ir2 119.11(12)
C33 P4 Ir2 116.84(11)
C3 N1 C1 118.2(3)
C3 N1 Ir1 121.4(2)
C1 N1 Ir1 120.4(2)
C23 N2 C21 117.4(3)
C23 N2 Ir2 121.3(2)
C21 N2 Ir2 121.0(2)
N4 N3 Ir1 174.6(2)
N3 N4 Ir2 172.3(3)
C2 C1 N1 122.7(3)
C2 C1 H1 118.7
N1 C1 H1 118.7
C1 C2 P1 113.6(2)
C1 C2 H2 123.2
P1 C2 H2 123.2
C4 C3 N1 121.9(3)
C4 C3 H3 119.1
N1 C3 H3 119.1
C3 C4 P2 114.5(3)
C3 C4 H4 122.7
P2 C4 H4 122.7
C7 C5 C8 109.2(3)
C7 C5 C6 108.4(3)
C8 C5 C6 109.4(3)
C7 C5 P1 105.9(2)
C8 C5 P1 109.0(2)
C6 C5 P1 114.7(2)
C5 C6 H6A 109.5
C5 C6 H6B 109.5
H6A C6 H6B 109.5
C5 C6 H6C 109.5
H6A C6 H6C 109.5
H6B C6 H6C 109.5
C5 C7 H7A 109.5
C5 C7 H7B 109.5
H7A C7 H7B 109.5
C5 C7 H7C 109.5
H7A C7 H7C 109.5
H7B C7 H7C 109.5
C5 C8 H8A 109.5
C5 C8 H8B 109.5
H8A C8 H8B 109.5
C5 C8 H8C 109.5
H8A C8 H8C 109.5
H8B C8 H8C 109.5
C11 C9 C12 107.8(3)
C11 C9 C10 110.0(3)
C12 C9 C10 109.3(3)
C11 C9 P1 104.3(2)
C12 C9 P1 113.9(2)
C10 C9 P1 111.3(2)
C9 C10 H10A 109.5
C9 C10 H10B 109.5
H10A C10 H10B 109.5
C9 C10 H10C 109.5
H10A C10 H10C 109.5
H10B C10 H10C 109.5
C9 C11 H11A 109.5
C9 C11 H11B 109.5
H11A C11 H11B 109.5
C9 C11 H11C 109.5
H11A C11 H11C 109.5
H11B C11 H11C 109.5
C9 C12 H12A 109.5
C9 C12 H12B 109.5
H12A C12 H12B 109.5
C9 C12 H12C 109.5
H12A C12 H12C 109.5
H12B C12 H12C 109.5
C14 C13 C15 108.6(3)
C14 C13 C16 108.9(3)
C15 C13 C16 108.9(3)
C14 C13 P2 105.6(2)
C15 C13 P2 113.1(2)
C16 C13 P2 111.6(2)
C13 C14 H14A 109.5
C13 C14 H14B 109.5
H14A C14 H14B 109.5
C13 C14 H14C 109.5
H14A C14 H14C 109.5
H14B C14 H14C 109.5
C13 C15 H15A 109.5
C13 C15 H15B 109.5
H15A C15 H15B 109.5
C13 C15 H15C 109.5
H15A C15 H15C 109.5
H15B C15 H15C 109.5
C13 C16 H16A 109.5
C13 C16 H16B 109.5
H16A C16 H16B 109.5
C13 C16 H16C 109.5
H16A C16 H16C 109.5
H16B C16 H16C 109.5
C18 C17 C19 109.6(3)
C18 C17 C20 108.3(3)
C19 C17 C20 108.4(3)
C18 C17 P2 113.5(3)
C19 C17 P2 111.5(2)
C20 C17 P2 105.3(2)
C17 C18 H18A 109.5
C17 C18 H18B 109.5
H18A C18 H18B 109.5
C17 C18 H18C 109.5
H18A C18 H18C 109.5
H18B C18 H18C 109.5
C17 C19 H19A 109.5
C17 C19 H19B 109.5
H19A C19 H19B 109.5
C17 C19 H19C 109.5
H19A C19 H19C 109.5
H19B C19 H19C 109.5
C17 C20 H20A 109.5
C17 C20 H20B 109.5
H20A C20 H20B 109.5
C17 C20 H20C 109.5
H20A C20 H20C 109.5
H20B C20 H20C 109.5
C22 C21 N2 122.0(3)
C22 C21 H21 119.0
N2 C21 H21 119.0
C21 C22 P3 114.1(2)
C21 C22 H22 122.9
P3 C22 H22 122.9
C24 C23 N2 122.1(3)
C24 C23 H23 118.9
N2 C23 H23 118.9
C23 C24 P4 114.7(3)
C23 C24 H24 122.7
P4 C24 H24 122.7
C26 C25 C28 108.7(3)
C26 C25 C27 110.4(3)
C28 C25 C27 106.7(3)
C26 C25 P3 112.7(3)
C28 C25 P3 104.7(2)
C27 C25 P3 113.2(2)
C25 C26 H26A 109.5
C25 C26 H26B 109.5
H26A C26 H26B 109.5
C25 C26 H26C 109.5
H26A C26 H26C 109.5
H26B C26 H26C 109.5
C25 C27 H27A 109.5
C25 C27 H27B 109.5
H27A C27 H27B 109.5
C25 C27 H27C 109.5
H27A C27 H27C 109.5
H27B C27 H27C 109.5
C25 C28 H28A 109.5
C25 C28 H28B 109.5
H28A C28 H28B 109.5
C25 C28 H28C 109.5
H28A C28 H28C 109.5
H28B C28 H28C 109.5
C30 C29 C32 109.2(3)
C30 C29 C31 109.5(3)
C32 C29 C31 108.2(3)
C30 C29 P3 104.9(2)
C32 C29 P3 113.5(2)
C31 C29 P3 111.5(2)
C29 C30 H30A 109.5
C29 C30 H30B 109.5
H30A C30 H30B 109.5
C29 C30 H30C 109.5
H30A C30 H30C 109.5
H30B C30 H30C 109.5
C29 C31 H31A 109.5
C29 C31 H31B 109.5
H31A C31 H31B 109.5
C29 C31 H31C 109.5
H31A C31 H31C 109.5
H31B C31 H31C 109.5
C29 C32 H32A 109.5
C29 C32 H32B 109.5
H32A C32 H32B 109.5
C29 C32 H32C 109.5
H32A C32 H32C 109.5
H32B C32 H32C 109.5
C35 C33 C34 107.9(3)
C35 C33 C36 109.1(3)
C34 C33 C36 109.5(3)
C35 C33 P4 113.4(2)
C34 C33 P4 105.8(2)
C36 C33 P4 111.0(3)
C33 C34 H34A 109.5
C33 C34 H34B 109.5
H34A C34 H34B 109.5
C33 C34 H34C 109.5
H34A C34 H34C 109.5
H34B C34 H34C 109.5
C33 C35 H35A 109.5
C33 C35 H35B 109.5
H35A C35 H35B 109.5
C33 C35 H35C 109.5
H35A C35 H35C 109.5
H35B C35 H35C 109.5
C33 C36 H36A 109.5
C33 C36 H36B 109.5
H36A C36 H36B 109.5
C33 C36 H36C 109.5
H36A C36 H36C 109.5
H36B C36 H36C 109.5
C39 C37 C38 109.7(3)
C39 C37 C40 109.1(3)
C38 C37 C40 107.7(3)
C39 C37 P4 110.9(2)
C38 C37 P4 114.6(3)
C40 C37 P4 104.5(2)
C37 C38 H38A 109.5
C37 C38 H38B 109.5
H38A C38 H38B 109.5
C37 C38 H38C 109.5
H38A C38 H38C 109.5
H38B C38 H38C 109.5
C37 C39 H39A 109.5
C37 C39 H39B 109.5
H39A C39 H39B 109.5
C37 C39 H39C 109.5
H39A C39 H39C 109.5
H39B C39 H39C 109.5
C37 C40 H40A 109.5
C37 C40 H40B 109.5
H40A C40 H40B 109.5
C37 C40 H40C 109.5
H40A C40 H40C 109.5
H40B C40 H40C 109.5

loop_
_geom_bond_atom_site_label_1
_geom_bond_atom_site_label_2
_geom_bond_distance
Ir1 N3 1.937(3)
Ir1 N1 2.041(3)
Ir1 P1 2.3134(8)
Ir1 P2 2.3354(9)
Ir2 N4 1.933(3)
Ir2 N2 2.035(3)
Ir2 P3 2.3364(8)
Ir2 P4 2.3443(8)
P1 C2 1.786(3)
P1 C9 1.877(3)
P1 C5 1.883(3)
P2 C4 1.792(3)
P2 C17 1.872(3)
P2 C13 1.897(3)
P3 C22 1.784(3)
P3 C29 1.869(3)
P3 C25 1.895(3)
P4 C24 1.785(3)
P4 C37 1.877(3)
P4 C33 1.887(3)
N1 C3 1.362(4)
N1 C1 1.379(4)
N2 C23 1.373(4)
N2 C21 1.380(4)
N3 N4 1.135(4)
C1 C2 1.344(5)
C1 H1 0.9500
C2 H2 0.9500
C3 C4 1.354(5)
C3 H3 0.9500
C4 H4 0.9500
C5 C7 1.530(5)
C5 C8 1.536(5)
C5 C6 1.539(5)
C6 H6A 0.9800
C6 H6B 0.9800
C6 H6C 0.9800
C7 H7A 0.9800
C7 H7B 0.9800
C7 H7C 0.9800
C8 H8A 0.9800
C8 H8B 0.9800
C8 H8C 0.9800
C9 C11 1.531(5)
C9 C12 1.532(5)
C9 C10 1.534(5)
C10 H10A 0.9800
C10 H10B 0.9800
C10 H10C 0.9800
C11 H11A 0.9800
C11 H11B 0.9800
C11 H11C 0.9800
C12 H12A 0.9800
C12 H12B 0.9800
C12 H12C 0.9800
C13 C14 1.533(5)
C13 C15 1.536(5)
C13 C16 1.537(4)
C14 H14A 0.9800
C14 H14B 0.9800
C14 H14C 0.9800
C15 H15A 0.9800
C15 H15B 0.9800
C15 H15C 0.9800
C16 H16A 0.9800
C16 H16B 0.9800
C16 H16C 0.9800
C17 C18 1.534(5)
C17 C19 1.539(5)
C17 C20 1.542(5)
C18 H18A 0.9800
C18 H18B 0.9800
C18 H18C 0.9800
C19 H19A 0.9800
C19 H19B 0.9800
C19 H19C 0.9800
C20 H20A 0.9800
C20 H20B 0.9800
C20 H20C 0.9800
C21 C22 1.342(5)
C21 H21 0.9500
C22 H22 0.9500
C23 C24 1.336(4)
C23 H23 0.9500
C24 H24 0.9500
C25 C26 1.503(5)
C25 C28 1.532(5)
C25 C27 1.541(5)
C26 H26A 0.9800
C26 H26B 0.9800
C26 H26C 0.9800
C27 H27A 0.9800
C27 H27B 0.9800
C27 H27C 0.9800
C28 H28A 0.9800
C28 H28B 0.9800
C28 H28C 0.9800
C29 C30 1.530(4)
C29 C32 1.530(5)
C29 C31 1.539(5)
C30 H30A 0.9800
C30 H30B 0.9800
C30 H30C 0.9800
C31 H31A 0.9800
C31 H31B 0.9800
C31 H31C 0.9800
C32 H32A 0.9800
C32 H32B 0.9800
C32 H32C 0.9800
C33 C35 1.524(5)
C33 C34 1.532(5)
C33 C36 1.533(5)
C34 H34A 0.9800
C34 H34B 0.9800
C34 H34C 0.9800
C35 H35A 0.9800
C35 H35B 0.9800
C35 H35C 0.9800
C36 H36A 0.9800
C36 H36B 0.9800
C36 H36C 0.9800
C37 C39 1.535(5)
C37 C38 1.537(5)
C37 C40 1.540(5)
C38 H38A 0.9800
C38 H38B 0.9800
C38 H38C 0.9800
C39 H39A 0.9800
C39 H39B 0.9800
C39 H39C 0.9800
C40 H40A 0.9800
C40 H40B 0.9800
C40 H40C 0.9800

loop_
_geom_torsion_atom_site_label_1
_geom_torsion_atom_site_label_2
_geom_torsion_atom_site_label_3
_geom_torsion_atom_site_label_4
_geom_torsion
N3 Ir1 P1 C2 -170.09(13)
N1 Ir1 P1 C2 3.78(13)
P2 Ir1 P1 C2 25.84(15)
N3 Ir1 P1 C9 -56.91(15)
N1 Ir1 P1 C9 116.95(15)
P2 Ir1 P1 C9 139.01(14)
N3 Ir1 P1 C5 77.86(15)
N1 Ir1 P1 C5 -108.28(15)
P2 Ir1 P1 C5 -86.22(15)
N3 Ir1 P2 C4 170.53(14)
N1 Ir1 P2 C4 -3.53(14)
P1 Ir1 P2 C4 -25.59(16)
N3 Ir1 P2 C17 58.04(15)
N1 Ir1 P2 C17 -116.03(15)
P1 Ir1 P2 C17 -138.09(14)
N3 Ir1 P2 C13 -78.77(14)
N1 Ir1 P2 C13 107.17(14)
P1 Ir1 P2 C13 85.10(14)
N4 Ir2 P3 C22 -162.45(14)
N2 Ir2 P3 C22 8.41(14)
P4 Ir2 P3 C22 30.78(15)
N4 Ir2 P3 C29 -48.58(15)
N2 Ir2 P3 C29 122.28(14)
P4 Ir2 P3 C29 144.65(13)
N4 Ir2 P3 C25 88.04(15)
N2 Ir2 P3 C25 -101.10(14)
P4 Ir2 P3 C25 -78.72(15)
N4 Ir2 P4 C24 166.98(14)
N2 Ir2 P4 C24 -3.95(13)
P3 Ir2 P4 C24 -26.31(15)
N4 Ir2 P4 C37 54.41(16)
N2 Ir2 P4 C37 -116.52(15)
P3 Ir2 P4 C37 -138.88(15)
N4 Ir2 P4 C33 -83.22(15)
N2 Ir2 P4 C33 105.85(15)
P3 Ir2 P4 C33 83.49(15)
P1 Ir1 N1 C3 177.3(3)
P2 Ir1 N1 C3 4.4(2)
P1 Ir1 N1 C1 -4.1(2)
P2 Ir1 N1 C1 -177.0(2)
P3 Ir2 N2 C23 176.9(2)
P4 Ir2 N2 C23 4.4(2)
P3 Ir2 N2 C21 -9.3(2)
P4 Ir2 N2 C21 178.2(2)
C3 N1 C1 C2 -178.5(3)
Ir1 N1 C1 C2 2.8(4)
N1 C1 C2 P1 1.2(4)
C9 P1 C2 C1 -128.1(3)
C5 P1 C2 C1 114.3(3)
Ir1 P1 C2 C1 -3.8(3)
C1 N1 C3 C4 177.8(3)
Ir1 N1 C3 C4 -3.6(4)
N1 C3 C4 P2 -0.4(5)
C17 P2 C4 C3 127.0(3)
C13 P2 C4 C3 -117.8(3)
Ir1 P2 C4 C3 3.2(3)
C2 P1 C5 C7 -51.1(3)
C9 P1 C5 C7 -162.9(2)
Ir1 P1 C5 C7 59.0(2)
C2 P1 C5 C8 -168.6(3)
C9 P1 C5 C8 79.7(3)
Ir1 P1 C5 C8 -58.4(3)
C2 P1 C5 C6 68.3(3)
C9 P1 C5 C6 -43.4(3)
Ir1 P1 C5 C6 178.5(2)
C2 P1 C9 C11 77.7(2)
C5 P1 C9 C11 -169.7(2)
Ir1 P1 C9 C11 -34.6(3)
C2 P1 C9 C12 -39.6(3)
C5 P1 C9 C12 73.0(3)
Ir1 P1 C9 C12 -151.8(2)
C2 P1 C9 C10 -163.7(2)
C5 P1 C9 C10 -51.2(3)
Ir1 P1 C9 C10 84.0(3)
C4 P2 C13 C14 86.4(2)
C17 P2 C13 C14 -163.3(2)
Ir1 P2 C13 C14 -22.9(2)
C4 P2 C13 C15 -32.2(3)
C17 P2 C13 C15 78.0(3)
Ir1 P2 C13 C15 -141.6(2)
C4 P2 C13 C16 -155.4(2)
C17 P2 C13 C16 -45.2(3)
Ir1 P2 C13 C16 95.2(2)
C4 P2 C17 C18 60.7(3)
C13 P2 C17 C18 -49.1(3)
Ir1 P2 C17 C18 171.6(2)
C4 P2 C17 C19 -174.9(2)
C13 P2 C17 C19 75.2(3)
Ir1 P2 C17 C19 -64.1(3)
C4 P2 C17 C20 -57.6(3)
C13 P2 C17 C20 -167.4(2)
Ir1 P2 C17 C20 53.3(3)
C23 N2 C21 C22 -179.4(3)
Ir2 N2 C21 C22 6.6(4)
N2 C21 C22 P3 2.6(4)
C29 P3 C22 C21 -132.8(3)
C25 P3 C22 C21 110.6(3)
Ir2 P3 C22 C21 -8.4(3)
C21 N2 C23 C24 -177.2(3)
Ir2 N2 C23 C24 -3.1(4)
N2 C23 C24 P4 -1.2(4)
C37 P4 C24 C23 127.8(3)
C33 P4 C24 C23 -116.8(3)
Ir2 P4 C24 C23 4.0(3)
C22 P3 C25 C26 168.9(3)
C29 P3 C25 C26 57.5(3)
Ir2 P3 C25 C26 -82.4(3)
C22 P3 C25 C28 -73.1(3)
C29 P3 C25 C28 175.5(2)
Ir2 P3 C25 C28 35.6(3)
C22 P3 C25 C27 42.7(3)
C29 P3 C25 C27 -68.8(3)
Ir2 P3 C25 C27 151.4(3)
C22 P3 C29 C30 61.2(2)
C25 P3 C29 C30 171.2(2)
Ir2 P3 C29 C30 -50.8(2)
C22 P3 C29 C32 -58.0(3)
C25 P3 C29 C32 52.1(3)
Ir2 P3 C29 C32 -169.9(2)
C22 P3 C29 C31 179.6(2)
C25 P3 C29 C31 -70.4(3)
Ir2 P3 C29 C31 67.6(2)
C24 P4 C33 C35 -35.2(3)
C37 P4 C33 C35 75.0(3)
Ir2 P4 C33 C35 -144.1(2)
C24 P4 C33 C34 82.9(3)
C37 P4 C33 C34 -167.0(2)
Ir2 P4 C33 C34 -26.0(3)
C24 P4 C33 C36 -158.4(3)
C37 P4 C33 C36 -48.3(3)
Ir2 P4 C33 C36 92.7(3)
C24 P4 C37 C39 -174.3(3)
C33 P4 C37 C39 76.5(3)
Ir2 P4 C37 C39 -63.5(3)
C24 P4 C37 C38 60.7(3)
C33 P4 C37 C38 -48.4(3)
Ir2 P4 C37 C38 171.6(2)
C24 P4 C37 C40 -56.8(3)
C33 P4 C37 C40 -166.0(2)
Ir2 P4 C37 C40 54.0(3)
